data_4341827
loop_
_publ_author_name
'Shaffer, David W.'
'Johnson, Samantha I.'
'Rheingold, Arnold L.'
'Ziller, Joseph W.'
'Goddard, 3rd, William A'
'Nielsen, Robert J.'
'Yang, Jenny Y.'

_publ_section_title
;
 Reactivity of a Series of Isostructural Cobalt Pincer Complexes with CO2,
 CO, and H(+)
;
_journal_name_full 'Inorganic chemistry'
_journal_page_first 141203160549001
_journal_paper_doi 10.1021/ic5021725
_journal_year 2014
_chemical_formula_sum 'C23 H44 B Co F4 N4 P2'
_chemical_formula_weight 584.30
_chemical_name_systematic
; 
 ? 
;
_space_group_crystal_system orthorhombic
_space_group_IT_number 62
_space_group_name_Hall '-P 2ac 2n'
_space_group_name_H-M_alt 'P n m a'
_symmetry_space_group_name_Hall '-P 2ac 2n'
_symmetry_space_group_name_H-M 'P n m a'
_atom_sites_solution_hydrogens geom
_atom_sites_solution_primary direct
_atom_sites_solution_secondary difmap
_audit_creation_method SHELXL-2014
_cell_angle_alpha 90
_cell_angle_beta 90
_cell_angle_gamma 90
_cell_formula_units_Z 16
_cell_length_a 16.299(2)
_cell_length_b 21.997(3)
_cell_length_c 32.508(4)
_cell_measurement_reflns_used 9826
_cell_measurement_temperature 88(2)
_cell_measurement_theta_max 28.71
_cell_measurement_theta_min 2.50
_cell_volume 11655(3)
_computing_cell_refinement 'Bruker SAINT 8.34a, 2013'
_computing_data_collection 'Bruker APEX2 2013.10-0, 2013'
_computing_data_reduction 'Bruker SAINT 8.34a, 2013'
_computing_molecular_graphics 'Bruker SHELXTL'
_computing_publication_material 'Bruker SHELXTL'
_computing_structure_refinement 'SHELXL-2014 (Sheldrick, 2014)'
_computing_structure_solution 'Bruker SHELXTL 2013/1'
_diffrn_ambient_temperature 88(2)
_diffrn_measured_fraction_theta_full 1.000
_diffrn_measured_fraction_theta_max 0.999
_diffrn_measurement_device_type 'Bruker SMART APEX II CCD'
_diffrn_measurement_method '\f and \w scans'
_diffrn_radiation_type MoK\a
_diffrn_radiation_wavelength 0.71073
_diffrn_reflns_av_R_equivalents 0.0420
_diffrn_reflns_av_unetI/netI 0.0215
_diffrn_reflns_Laue_measured_fraction_full 1.000
_diffrn_reflns_Laue_measured_fraction_max 0.999
_diffrn_reflns_limit_h_max 20
_diffrn_reflns_limit_h_min -20
_diffrn_reflns_limit_k_max 28
_diffrn_reflns_limit_k_min -28
_diffrn_reflns_limit_l_max 41
_diffrn_reflns_limit_l_min -41
_diffrn_reflns_number 131283
_diffrn_reflns_point_group_measured_fraction_full 1.000
_diffrn_reflns_point_group_measured_fraction_max 0.999
_diffrn_reflns_theta_full 25.500
_diffrn_reflns_theta_max 27.102
_diffrn_reflns_theta_min 1.253
_diffrn_source 'fine-focus sealed tube'
_exptl_absorpt_coefficient_mu 0.743
_exptl_absorpt_correction_T_max 0.9007
_exptl_absorpt_correction_T_min 0.7763
_exptl_absorpt_correction_type numerical
_exptl_absorpt_process_details 'Bruker SADABS 2014/2'
_exptl_crystal_colour purple
_exptl_crystal_density_diffrn 1.332
_exptl_crystal_density_meas ?
_exptl_crystal_density_method not_measured
_exptl_crystal_description irregular
_exptl_crystal_F_000 4928
_exptl_crystal_size_max 0.396
_exptl_crystal_size_mid 0.305
_exptl_crystal_size_min 0.283
_refine_diff_density_max 2.334
_refine_diff_density_min -1.384
_refine_diff_density_rms 0.098
_refine_ls_extinction_method none
_refine_ls_goodness_of_fit_ref 1.025
_refine_ls_hydrogen_treatment constr
_refine_ls_matrix_type full
_refine_ls_number_parameters 712
_refine_ls_number_reflns 13202
_refine_ls_number_restraints 0
_refine_ls_restrained_S_all 1.025
_refine_ls_R_factor_all 0.0684
_refine_ls_R_factor_gt 0.0508
_refine_ls_shift/su_max 0.002
_refine_ls_shift/su_mean 0.000
_refine_ls_structure_factor_coef Fsqd
_refine_ls_weighting_details 'w=1/[\s^2^(Fo^2^)+(0.0638P)^2^+28.8128P] where P=(Fo^2^+2Fc^2^)/3'
_refine_ls_weighting_scheme calc
_refine_ls_wR_factor_gt 0.1312
_refine_ls_wR_factor_ref 0.1452
_reflns_Friedel_coverage 0.000
_reflns_number_gt 10167
_reflns_number_total 13202
_reflns_threshold_expression 'I > 2\s(I)'
_cod_data_source_file ic5021725_si_006.cif
_cod_data_source_block jyy9
_cod_depositor_comments
;
The following automatic conversions were performed:

'_exptl_crystal_density_meas' value 'not_measured' was changed to '?'
- the value is perceived as not measured.

Automatic conversion script
Id: cif_fix_values 3008 2015-01-20 13:52:24Z robertas 
;
_cod_database_code 4341827
_shelx_space_group_comment
; 
The symmetry employed for this shelxl refinement is uniquely defined 
by the following loop, which should always be used as a source of 
symmetry information in preference to the above space-group names. 
They are only intended as comments. 
;
_shelx_estimated_absorpt_t_min 0.757
_shelx_estimated_absorpt_t_max 0.817
_shelxl_version_number 2014-3

loop_
_space_group_symop_operation_xyz
'x, y, z'
'-x+1/2, -y, z+1/2'
'-x, y+1/2, -z'
'x+1/2, -y+1/2, -z+1/2'
'-x, -y, -z'
'x-1/2, y, -z-1/2'
'x, -y-1/2, z'
'-x-1/2, y-1/2, z-1/2'

loop_
_atom_site_label
_atom_site_type_symbol
_atom_site_fract_x
_atom_site_fract_y
_atom_site_fract_z
_atom_site_U_iso_or_equiv
_atom_site_adp_type
_atom_site_occupancy
_atom_site_site_symmetry_order
_atom_site_calc_flag
_atom_site_refinement_flags_posn
_atom_site_refinement_flags_adp
_atom_site_refinement_flags_occupancy
_atom_site_disorder_assembly
_atom_site_disorder_group
Co1 Co 0.07858(3) 0.7500 0.82803(2) 0.01041(11) Uani 1 2 d S T P . .
P1 P 0.09079(4) 0.65118(3) 0.82548(2) 0.01023(14) Uani 1 1 d . . . . .
N1 N 0.16192(13) 0.64468(10) 0.78747(6) 0.0131(4) Uani 1 1 d . . . . .
H1 H 0.1787 0.6088 0.7790 0.016 Uiso 1 1 calc R U . . .
N2 N 0.16225(18) 0.7500 0.78624(9) 0.0109(6) Uani 1 2 d S T P . .
N3 N -0.00430(19) 0.7500 0.86620(10) 0.0142(6) Uani 1 2 d S T P . .
C1 C 0.19237(15) 0.69707(11) 0.77038(7) 0.0115(5) Uani 1 1 d . . . . .
C2 C 0.25003(16) 0.69546(12) 0.73860(8) 0.0149(5) Uani 1 1 d . . . . .
H2 H 0.2697 0.6578 0.7282 0.018 Uiso 1 1 calc R U . . .
C3 C 0.2778(2) 0.7500 0.72270(11) 0.0162(7) Uani 1 2 d S T P . .
H3 H 0.3161 0.7500 0.7007 0.019 Uiso 1 2 calc R U P . .
C4 C 0.14036(16) 0.61389(12) 0.87100(8) 0.0158(5) Uani 1 1 d . . . . .
C5 C 0.22482(17) 0.64462(15) 0.87568(9) 0.0268(7) Uani 1 1 d . . . . .
H5A H 0.2595 0.6340 0.8521 0.040 Uiso 1 1 calc R U . . .
H5B H 0.2510 0.6306 0.9011 0.040 Uiso 1 1 calc R U . . .
H5C H 0.2177 0.6888 0.8768 0.040 Uiso 1 1 calc R U . . .
C6 C 0.09040(18) 0.62788(14) 0.90981(8) 0.0230(6) Uani 1 1 d . . . . .
H6A H 0.0869 0.6720 0.9136 0.034 Uiso 1 1 calc R U . . .
H6B H 0.1173 0.6095 0.9337 0.034 Uiso 1 1 calc R U . . .
H6C H 0.0350 0.6110 0.9069 0.034 Uiso 1 1 calc R U . . .
C7 C 0.1536(2) 0.54545(13) 0.86686(9) 0.0266(7) Uani 1 1 d . . . . .
H7A H 0.1003 0.5248 0.8666 0.040 Uiso 1 1 calc R U . . .
H7B H 0.1862 0.5308 0.8902 0.040 Uiso 1 1 calc R U . . .
H7C H 0.1828 0.5369 0.8411 0.040 Uiso 1 1 calc R U . . .
C8 C 0.00361(16) 0.60552(12) 0.80441(8) 0.0165(5) Uani 1 1 d . . . . .
C9 C -0.06106(18) 0.59370(15) 0.83750(10) 0.0284(7) Uani 1 1 d . . . . .
H9A H -0.0390 0.5654 0.8580 0.043 Uiso 1 1 calc R U . . .
H9B H -0.1101 0.5760 0.8248 0.043 Uiso 1 1 calc R U . . .
H9C H -0.0756 0.6321 0.8509 0.043 Uiso 1 1 calc R U . . .
C10 C -0.03308(18) 0.64571(16) 0.77039(10) 0.0293(7) Uani 1 1 d . . . . .
H10A H -0.0541 0.6834 0.7825 0.044 Uiso 1 1 calc R U . . .
H10B H -0.0780 0.6239 0.7568 0.044 Uiso 1 1 calc R U . . .
H10C H 0.0095 0.6554 0.7501 0.044 Uiso 1 1 calc R U . . .
C11 C 0.02991(19) 0.54542(13) 0.78448(10) 0.0269(7) Uani 1 1 d . . . . .
H11A H 0.0706 0.5535 0.7630 0.040 Uiso 1 1 calc R U . . .
H11B H -0.0181 0.5255 0.7723 0.040 Uiso 1 1 calc R U . . .
H11C H 0.0540 0.5188 0.8054 0.040 Uiso 1 1 calc R U . . .
C12 C -0.0549(2) 0.7500 0.89097(12) 0.0184(8) Uani 1 2 d S T P . .
C13 C -0.1157(3) 0.7500 0.92382(14) 0.0303(10) Uani 1 2 d S T P . .
H13A H -0.1218 0.7087 0.9347 0.045 Uiso 0.5 1 calc R U P A -1
H13B H -0.1685 0.7641 0.9130 0.045 Uiso 0.5 1 calc R U P A -1
H13C H -0.0977 0.7772 0.9459 0.045 Uiso 0.5 1 calc R U P A -1
Co1B Co 0.08199(3) 0.7500 0.58563(2) 0.00913(11) Uani 1 2 d S T P . .
P1B P 0.09033(4) 0.65146(3) 0.58106(2) 0.00964(14) Uani 1 1 d . . . . .
N1B N 0.15870(13) 0.64473(9) 0.54190(6) 0.0128(4) Uani 1 1 d . . . . .
H1B H 0.1725 0.6088 0.5322 0.015 Uiso 1 1 calc R U . . .
N2B N 0.16206(17) 0.7500 0.54213(9) 0.0100(6) Uani 1 2 d S T P . .
N3B N 0.00302(19) 0.7500 0.62577(10) 0.0139(6) Uani 1 2 d S T P . .
C1B C 0.19166(15) 0.69694(11) 0.52591(7) 0.0108(5) Uani 1 1 d . . . . .
C2B C 0.25115(15) 0.69546(12) 0.49505(8) 0.0141(5) Uani 1 1 d . . . . .
H2B H 0.2709 0.6578 0.4847 0.017 Uiso 1 1 calc R U . . .
C3B C 0.2808(2) 0.7500 0.47973(11) 0.0160(7) Uani 1 2 d S T P . .
H3B H 0.3214 0.7500 0.4588 0.019 Uiso 1 2 calc R U P . .
C4B C 0.14043(16) 0.60925(12) 0.62421(8) 0.0152(5) Uani 1 1 d . . . . .
C5B C 0.22708(17) 0.63748(15) 0.62838(9) 0.0247(6) Uani 1 1 d . . . . .
H5BA H 0.2592 0.6285 0.6036 0.037 Uiso 1 1 calc R U . . .
H5BB H 0.2547 0.6202 0.6525 0.037 Uiso 1 1 calc R U . . .
H5BC H 0.2222 0.6816 0.6317 0.037 Uiso 1 1 calc R U . . .
C6B C 0.09491(18) 0.62113(14) 0.66464(8) 0.0233(6) Uani 1 1 d . . . . .
H6BA H 0.0931 0.6650 0.6699 0.035 Uiso 1 1 calc R U . . .
H6BB H 0.1237 0.6007 0.6872 0.035 Uiso 1 1 calc R U . . .
H6BC H 0.0389 0.6053 0.6626 0.035 Uiso 1 1 calc R U . . .
C7B C 0.14988(19) 0.54108(13) 0.61642(9) 0.0229(6) Uani 1 1 d . . . . .
H7BA H 0.0955 0.5221 0.6151 0.034 Uiso 1 1 calc R U . . .
H7BB H 0.1815 0.5227 0.6389 0.034 Uiso 1 1 calc R U . . .
H7BC H 0.1786 0.5346 0.5903 0.034 Uiso 1 1 calc R U . . .
C8B C -0.00168(16) 0.61082(12) 0.56037(8) 0.0163(5) Uani 1 1 d . . . . .
C9B C -0.06174(18) 0.59601(15) 0.59498(10) 0.0285(7) Uani 1 1 d . . . . .
H9BA H -0.0360 0.5676 0.6143 0.043 Uiso 1 1 calc R U . . .
H9BB H -0.1113 0.5775 0.5834 0.043 Uiso 1 1 calc R U . . .
H9BC H -0.0765 0.6335 0.6095 0.043 Uiso 1 1 calc R U . . .
C10B C -0.04116(19) 0.65586(14) 0.53020(10) 0.0288(7) Uani 1 1 d . . . . .
H10D H -0.0572 0.6928 0.5450 0.043 Uiso 1 1 calc R U . . .
H10E H -0.0898 0.6372 0.5177 0.043 Uiso 1 1 calc R U . . .
H10F H -0.0016 0.6663 0.5086 0.043 Uiso 1 1 calc R U . . .
C11B C 0.01905(18) 0.55324(12) 0.53586(9) 0.0219(6) Uani 1 1 d . . . . .
H11D H 0.0551 0.5638 0.5128 0.033 Uiso 1 1 calc R U . . .
H11E H -0.0316 0.5351 0.5253 0.033 Uiso 1 1 calc R U . . .
H11F H 0.0469 0.5240 0.5538 0.033 Uiso 1 1 calc R U . . .
C12B C -0.0470(2) 0.7500 0.65065(12) 0.0168(8) Uani 1 2 d S T P . .
C13B C -0.1098(3) 0.7500 0.68301(14) 0.0308(10) Uani 1 2 d S T P . .
H13D H -0.0896 0.7273 0.7069 0.046 Uiso 0.5 1 calc R U P B -1
H13E H -0.1599 0.7307 0.6726 0.046 Uiso 0.5 1 calc R U P B -1
H13F H -0.1219 0.7920 0.6911 0.046 Uiso 0.5 1 calc R U P B -1
Co1C Co 0.06110(3) 0.7500 0.33690(2) 0.01129(12) Uani 1 2 d S T P . .
P1C P 0.06772(4) 0.65146(3) 0.33172(2) 0.01138(14) Uani 1 1 d . . . . .
N1C N 0.13956(13) 0.64482(10) 0.29406(6) 0.0135(4) Uani 1 1 d . . . . .
H1C H 0.1568 0.6089 0.2859 0.016 Uiso 1 1 calc R U . . .
N2C N 0.14046(18) 0.7500 0.29291(9) 0.0116(6) Uani 1 2 d S T P . .
N3C N -0.0122(2) 0.7500 0.37946(10) 0.0162(6) Uani 1 2 d S T P . .
C1C C 0.16993(15) 0.69709(11) 0.27679(7) 0.0117(5) Uani 1 1 d . . . . .
C2C C 0.22789(16) 0.69544(12) 0.24518(8) 0.0148(5) Uani 1 1 d . . . . .
H2C H 0.2474 0.6578 0.2347 0.018 Uiso 1 1 calc R U . . .
C3C C 0.2562(2) 0.7500 0.22944(11) 0.0163(7) Uani 1 2 d S T P . .
H3C H 0.2953 0.7500 0.2077 0.020 Uiso 1 2 calc R U P . .
C4C C 0.11582(17) 0.60870(12) 0.37509(8) 0.0179(5) Uani 1 1 d . . . . .
C5C C 0.1801(2) 0.65231(16) 0.39258(10) 0.0327(7) Uani 1 1 d . . . . .
H5CA H 0.2185 0.6640 0.3708 0.049 Uiso 1 1 calc R U . . .
H5CB H 0.2102 0.6322 0.4148 0.049 Uiso 1 1 calc R U . . .
H5CC H 0.1528 0.6887 0.4033 0.049 Uiso 1 1 calc R U . . .
C6C C 0.0521(2) 0.59465(15) 0.40863(9) 0.0288(7) Uani 1 1 d . . . . .
H6CA H 0.0243 0.6323 0.4167 0.043 Uiso 1 1 calc R U . . .
H6CB H 0.0798 0.5770 0.4326 0.043 Uiso 1 1 calc R U . . .
H6CC H 0.0117 0.5657 0.3980 0.043 Uiso 1 1 calc R U . . .
C7C C 0.1592(2) 0.55010(14) 0.36184(9) 0.0270(7) Uani 1 1 d . . . . .
H7CA H 0.1192 0.5225 0.3492 0.040 Uiso 1 1 calc R U . . .
H7CB H 0.1837 0.5305 0.3860 0.040 Uiso 1 1 calc R U . . .
H7CC H 0.2022 0.5598 0.3419 0.040 Uiso 1 1 calc R U . . .
C8C C -0.02412(16) 0.61180(12) 0.31012(8) 0.0174(5) Uani 1 1 d . . . . .
C9C C -0.10019(18) 0.62522(14) 0.33647(10) 0.0261(6) Uani 1 1 d . . . . .
H9CA H -0.0911 0.6105 0.3645 0.039 Uiso 1 1 calc R U . . .
H9CB H -0.1480 0.6046 0.3246 0.039 Uiso 1 1 calc R U . . .
H9CC H -0.1101 0.6692 0.3371 0.039 Uiso 1 1 calc R U . . .
C10C C -0.0389(2) 0.64035(17) 0.26735(10) 0.0335(8) Uani 1 1 d . . . . .
H10G H -0.0416 0.6847 0.2700 0.050 Uiso 1 1 calc R U . . .
H10H H -0.0907 0.6252 0.2560 0.050 Uiso 1 1 calc R U . . .
H10I H 0.0063 0.6293 0.2489 0.050 Uiso 1 1 calc R U . . .
C11C C -0.01419(19) 0.54300(13) 0.30509(10) 0.0275(7) Uani 1 1 d . . . . .
H11G H 0.0342 0.5345 0.2881 0.041 Uiso 1 1 calc R U . . .
H11H H -0.0631 0.5262 0.2917 0.041 Uiso 1 1 calc R U . . .
H11I H -0.0073 0.5242 0.3322 0.041 Uiso 1 1 calc R U . . .
C12C C -0.0599(2) 0.7500 0.40551(12) 0.0216(8) Uani 1 2 d S T P . .
C13C C -0.1221(3) 0.7500 0.43796(14) 0.0399(13) Uani 1 2 d S T P . .
H13G H -0.1712 0.7713 0.4282 0.060 Uiso 0.5 1 calc R U P C -1
H13H H -0.1004 0.7707 0.4623 0.060 Uiso 0.5 1 calc R U P C -1
H13I H -0.1362 0.7080 0.4451 0.060 Uiso 0.5 1 calc R U P C -1
Co1D Co 0.05544(3) 0.7500 0.07942(2) 0.01070(12) Uani 1 2 d S T P . .
P1D P 0.06633(4) 0.65073(3) 0.07607(2) 0.01082(14) Uani 1 1 d . . . . .
N1D N 0.13932(13) 0.64468(10) 0.03897(7) 0.0139(4) Uani 1 1 d . . . . .
H1D H 0.1574 0.6088 0.0311 0.017 Uiso 1 1 calc R U . . .
N2D N 0.13829(18) 0.7500 0.03728(9) 0.0111(6) Uani 1 2 d S T P . .
N3D N -0.02246(19) 0.7500 0.12001(10) 0.0156(6) Uani 1 2 d S T P . .
C1D C 0.16928(15) 0.69691(11) 0.02169(7) 0.0117(5) Uani 1 1 d . . . . .
C2D C 0.22757(15) 0.69540(12) -0.00966(8) 0.0141(5) Uani 1 1 d . . . . .
H2D H 0.2478 0.6578 -0.0199 0.017 Uiso 1 1 calc R U . . .
C3D C 0.2552(2) 0.7500 -0.02549(11) 0.0149(7) Uani 1 2 d S T P . .
H3D H 0.2937 0.7500 -0.0475 0.018 Uiso 1 2 calc R U P . .
C4D C 0.11631(17) 0.61253(12) 0.12126(8) 0.0173(5) Uani 1 1 d . . . . .
C5D C 0.1773(2) 0.65935(15) 0.13753(10) 0.0317(7) Uani 1 1 d . . . . .
H5DA H 0.2158 0.6705 0.1156 0.048 Uiso 1 1 calc R U . . .
H5DB H 0.2077 0.6420 0.1607 0.048 Uiso 1 1 calc R U . . .
H5DC H 0.1477 0.6956 0.1467 0.048 Uiso 1 1 calc R U . . .
C6D C 0.0527(2) 0.59841(15) 0.15485(9) 0.0292(7) Uani 1 1 d . . . . .
H6DA H 0.0208 0.6351 0.1609 0.044 Uiso 1 1 calc R U . . .
H6DB H 0.0809 0.5849 0.1798 0.044 Uiso 1 1 calc R U . . .
H6DC H 0.0158 0.5662 0.1452 0.044 Uiso 1 1 calc R U . . .
C7D C 0.16366(18) 0.55453(13) 0.11059(9) 0.0243(6) Uani 1 1 d . . . . .
H7DA H 0.1257 0.5241 0.0995 0.036 Uiso 1 1 calc R U . . .
H7DB H 0.1899 0.5385 0.1354 0.036 Uiso 1 1 calc R U . . .
H7DC H 0.2057 0.5638 0.0900 0.036 Uiso 1 1 calc R U . . .
C8D C -0.02115(16) 0.60488(12) 0.05503(8) 0.0145(5) Uani 1 1 d . . . . .
C9D C -0.09873(17) 0.61617(13) 0.08083(8) 0.0201(6) Uani 1 1 d . . . . .
H9DA H -0.0890 0.6031 0.1092 0.030 Uiso 1 1 calc R U . . .
H9DB H -0.1446 0.5930 0.0692 0.030 Uiso 1 1 calc R U . . .
H9DC H -0.1121 0.6596 0.0805 0.030 Uiso 1 1 calc R U . . .
C10D C -0.03652(17) 0.62953(14) 0.01137(8) 0.0231(6) Uani 1 1 d . . . . .
H10J H -0.0441 0.6737 0.0126 0.035 Uiso 1 1 calc R U . . .
H10K H -0.0859 0.6106 -0.0001 0.035 Uiso 1 1 calc R U . . .
H10L H 0.0107 0.6200 -0.0062 0.035 Uiso 1 1 calc R U . . .
C11D C -0.00476(18) 0.53628(12) 0.05264(9) 0.0224(6) Uani 1 1 d . . . . .
H11J H 0.0454 0.5290 0.0368 0.034 Uiso 1 1 calc R U . . .
H11K H -0.0511 0.5161 0.0391 0.034 Uiso 1 1 calc R U . . .
H11L H 0.0019 0.5199 0.0805 0.034 Uiso 1 1 calc R U . . .
C12D C -0.0702(3) 0.7500 0.14585(13) 0.0216(8) Uani 1 2 d S T P . .
C13D C -0.1309(3) 0.7500 0.17891(15) 0.0409(13) Uani 1 2 d S T P . .
H13J H -0.1119 0.7763 0.2013 0.061 Uiso 0.5 1 calc R U P D -1
H13K H -0.1381 0.7085 0.1892 0.061 Uiso 0.5 1 calc R U P D -1
H13L H -0.1833 0.7652 0.1683 0.061 Uiso 0.5 1 calc R U P D -1
B1 B 0.2431(2) 0.48884(16) 0.49487(10) 0.0216(7) Uani 1 1 d . . . . .
F1 F 0.2108(4) 0.5095(3) 0.45987(16) 0.0665(17) Uani 0.55 1 d . . P E 1
F2 F 0.2598(3) 0.5410(2) 0.52187(15) 0.0327(11) Uani 0.5 1 d . . P E 1
F3 F 0.32083(11) 0.46373(9) 0.49307(7) 0.0399(5) Uani 1 1 d . . . . .
F4 F 0.19313(13) 0.45329(10) 0.51960(7) 0.0448(5) Uani 1 1 d . . . . .
B2 B 0.2637(2) 0.49464(17) 0.74510(11) 0.0251(7) Uani 1 1 d . . . . .
F5 F 0.2411(3) 0.5117(2) 0.70762(15) 0.0948(14) Uiso 0.78 1 d . . P F 1
F6 F 0.2728(2) 0.54440(12) 0.77128(11) 0.0815(10) Uani 1 1 d . . . . .
F7 F 0.20933(16) 0.45618(11) 0.76530(10) 0.0731(9) Uani 1 1 d . . . . .
F8 F 0.33933(12) 0.46604(9) 0.74426(6) 0.0385(5) Uani 1 1 d . . . . .
F1B F 0.2188(4) 0.4686(4) 0.45475(18) 0.0685(19) Uani 0.45 1 d . . P E 2
F2B F 0.2375(5) 0.5467(3) 0.5000(2) 0.073(2) Uani 0.5 1 d . . P E 2
F5B F 0.2239(12) 0.5449(9) 0.7396(6) 0.107(6) Uiso 0.22 1 d . . P F 2

loop_
_atom_site_aniso_label
_atom_site_aniso_U_11
_atom_site_aniso_U_22
_atom_site_aniso_U_33
_atom_site_aniso_U_23
_atom_site_aniso_U_13
_atom_site_aniso_U_12
Co1 0.0121(2) 0.0068(2) 0.0123(2) 0.000 0.00386(18) 0.000
P1 0.0114(3) 0.0075(3) 0.0117(3) -0.0001(2) 0.0023(2) 0.0005(2)
N1 0.0158(11) 0.0084(10) 0.0151(10) -0.0024(8) 0.0050(8) 0.0015(8)
N2 0.0126(14) 0.0113(15) 0.0088(13) 0.000 0.0004(11) 0.000
N3 0.0147(15) 0.0076(14) 0.0203(16) 0.000 0.0025(13) 0.000
C1 0.0114(12) 0.0124(12) 0.0107(11) -0.0007(9) -0.0008(9) 0.0003(9)
C2 0.0144(12) 0.0176(14) 0.0129(12) -0.0042(10) 0.0022(10) 0.0021(10)
C3 0.0137(17) 0.023(2) 0.0114(17) 0.000 0.0030(13) 0.000
C4 0.0163(13) 0.0156(13) 0.0155(12) 0.0029(10) 0.0006(10) 0.0028(10)
C5 0.0172(14) 0.0379(18) 0.0251(15) 0.0036(13) -0.0056(11) -0.0033(13)
C6 0.0227(14) 0.0305(16) 0.0158(13) 0.0043(12) 0.0026(11) 0.0052(12)
C7 0.0320(17) 0.0200(15) 0.0279(16) 0.0035(12) -0.0001(13) 0.0115(13)
C8 0.0160(13) 0.0132(13) 0.0204(13) -0.0049(10) -0.0007(10) -0.0020(10)
C9 0.0205(15) 0.0289(17) 0.0357(17) -0.0090(13) 0.0097(13) -0.0119(13)
C10 0.0167(14) 0.0418(19) 0.0296(16) 0.0035(14) -0.0103(12) 0.0009(13)
C11 0.0262(15) 0.0205(15) 0.0340(17) -0.0124(13) 0.0017(13) -0.0063(12)
C12 0.0187(19) 0.0138(18) 0.023(2) 0.000 0.0041(16) 0.000
C13 0.024(2) 0.043(3) 0.024(2) 0.000 0.0128(18) 0.000
Co1B 0.0100(2) 0.0057(2) 0.0117(2) 0.000 0.00347(17) 0.000
P1B 0.0103(3) 0.0068(3) 0.0118(3) 0.0003(2) 0.0013(2) 0.0002(2)
N1B 0.0153(10) 0.0066(10) 0.0164(10) -0.0017(8) 0.0046(8) 0.0013(8)
N2B 0.0099(14) 0.0092(14) 0.0110(14) 0.000 0.0009(11) 0.000
N3B 0.0159(15) 0.0068(14) 0.0191(16) 0.000 0.0020(13) 0.000
C1B 0.0103(11) 0.0112(12) 0.0108(11) -0.0012(9) -0.0022(9) 0.0011(9)
C2B 0.0134(12) 0.0152(13) 0.0138(12) -0.0034(10) 0.0022(9) 0.0026(10)
C3B 0.0137(17) 0.022(2) 0.0123(17) 0.000 0.0043(13) 0.000
C4B 0.0160(13) 0.0149(13) 0.0148(12) 0.0022(10) 0.0004(10) 0.0033(10)
C5B 0.0165(14) 0.0352(17) 0.0223(14) 0.0021(12) -0.0066(11) 0.0002(12)
C6B 0.0265(15) 0.0279(16) 0.0155(13) 0.0038(11) 0.0025(11) 0.0072(12)
C7B 0.0277(15) 0.0168(14) 0.0241(14) 0.0049(11) 0.0003(12) 0.0106(12)
C8B 0.0150(12) 0.0109(12) 0.0230(14) -0.0021(10) -0.0020(10) -0.0008(10)
C9B 0.0170(14) 0.0258(16) 0.0428(18) -0.0097(14) 0.0078(13) -0.0083(12)
C10B 0.0242(15) 0.0211(15) 0.0409(18) 0.0016(13) -0.0190(13) 0.0024(12)
C11B 0.0223(14) 0.0159(14) 0.0275(15) -0.0079(11) -0.0034(11) -0.0031(11)
C12B 0.0157(18) 0.0154(18) 0.0194(19) 0.000 0.0027(15) 0.000
C13B 0.020(2) 0.048(3) 0.025(2) 0.000 0.0110(17) 0.000
Co1C 0.0143(2) 0.0078(2) 0.0118(2) 0.000 0.00547(18) 0.000
P1C 0.0129(3) 0.0087(3) 0.0125(3) 0.0010(2) 0.0015(2) 0.0000(2)
N1C 0.0168(11) 0.0078(10) 0.0158(11) -0.0004(8) 0.0055(8) 0.0017(8)
N2C 0.0131(15) 0.0112(15) 0.0105(14) 0.000 0.0005(11) 0.000
N3C 0.0175(16) 0.0124(15) 0.0188(16) 0.000 0.0036(13) 0.000
C1C 0.0127(12) 0.0104(12) 0.0118(11) -0.0005(9) -0.0014(9) 0.0003(9)
C2C 0.0166(13) 0.0154(13) 0.0125(12) -0.0019(10) 0.0023(10) 0.0012(10)
C3C 0.0177(18) 0.0183(19) 0.0130(17) 0.000 0.0028(14) 0.000
C4C 0.0218(14) 0.0161(13) 0.0158(13) 0.0036(10) -0.0005(10) 0.0013(11)
C5C 0.0334(18) 0.0341(18) 0.0306(17) 0.0000(14) -0.0160(14) -0.0026(14)
C6C 0.0354(17) 0.0313(17) 0.0198(14) 0.0092(12) 0.0047(13) 0.0097(14)
C7C 0.0318(16) 0.0211(15) 0.0280(15) 0.0049(12) 0.0002(13) 0.0119(13)
C8C 0.0160(13) 0.0170(13) 0.0191(13) -0.0002(10) 0.0005(10) -0.0028(10)
C9C 0.0167(14) 0.0290(16) 0.0328(16) -0.0030(13) 0.0039(12) -0.0031(12)
C10C 0.0260(16) 0.048(2) 0.0263(16) 0.0067(15) -0.0093(13) -0.0061(15)
C11C 0.0236(15) 0.0217(15) 0.0373(17) -0.0090(13) 0.0018(13) -0.0045(12)
C12C 0.020(2) 0.024(2) 0.020(2) 0.000 0.0074(16) 0.000
C13C 0.026(2) 0.071(4) 0.023(2) 0.000 0.0142(19) 0.000
Co1D 0.0123(2) 0.0081(2) 0.0117(2) 0.000 0.00255(17) 0.000
P1D 0.0125(3) 0.0090(3) 0.0109(3) 0.0008(2) 0.0004(2) 0.0004(2)
N1D 0.0148(10) 0.0086(10) 0.0183(11) -0.0018(8) 0.0040(8) -0.0001(8)
N2D 0.0108(14) 0.0115(15) 0.0112(14) 0.000 0.0001(11) 0.000
N3D 0.0169(16) 0.0105(15) 0.0195(16) 0.000 0.0001(13) 0.000
C1D 0.0113(12) 0.0117(12) 0.0121(11) -0.0008(9) -0.0018(9) 0.0004(9)
C2D 0.0129(12) 0.0154(13) 0.0141(12) -0.0034(10) -0.0004(10) 0.0009(10)
C3D 0.0114(17) 0.023(2) 0.0103(16) 0.000 0.0001(13) 0.000
C4D 0.0197(13) 0.0169(13) 0.0152(12) 0.0017(10) -0.0037(10) 0.0059(11)
C5D 0.0333(18) 0.0298(17) 0.0320(17) -0.0028(14) -0.0186(14) 0.0021(14)
C6D 0.0335(17) 0.0362(18) 0.0179(14) 0.0087(13) 0.0040(12) 0.0128(14)
C7D 0.0260(15) 0.0211(15) 0.0258(15) 0.0011(12) -0.0048(12) 0.0113(12)
C8D 0.0137(12) 0.0148(13) 0.0149(12) 0.0001(10) -0.0016(9) -0.0006(10)
C9D 0.0148(13) 0.0227(14) 0.0230(14) 0.0019(11) 0.0014(10) -0.0031(11)
C10D 0.0180(14) 0.0342(17) 0.0171(13) 0.0036(12) -0.0041(11) -0.0006(12)
C11D 0.0227(14) 0.0142(13) 0.0302(15) -0.0036(11) -0.0007(12) -0.0032(11)
C12D 0.022(2) 0.022(2) 0.021(2) 0.000 0.0057(16) 0.000
C13D 0.031(3) 0.061(4) 0.030(3) 0.000 0.016(2) 0.000
B1 0.0195(15) 0.0240(17) 0.0212(16) 0.0010(13) -0.0018(12) 0.0088(13)
F1 0.076(4) 0.085(4) 0.038(3) 0.011(3) -0.017(2) 0.045(4)
F2 0.039(2) 0.020(2) 0.039(3) -0.010(2) 0.002(2) 0.0083(18)
F3 0.0261(10) 0.0343(11) 0.0594(13) 0.0214(10) 0.0073(9) 0.0091(8)
F4 0.0369(12) 0.0381(12) 0.0595(14) 0.0057(10) 0.0142(10) -0.0053(9)
B2 0.0209(16) 0.0310(19) 0.0233(16) 0.0043(14) -0.0019(13) 0.0113(14)
F6 0.085(2) 0.0369(14) 0.123(3) -0.0294(16) 0.016(2) 0.0132(14)
F7 0.0527(16) 0.0392(14) 0.127(3) 0.0030(15) 0.0225(16) -0.0079(12)
F8 0.0315(10) 0.0332(11) 0.0508(12) 0.0072(9) 0.0045(9) 0.0104(9)
F1B 0.066(4) 0.108(6) 0.031(3) -0.008(4) -0.018(3) -0.013(4)
F2B 0.091(6) 0.016(2) 0.112(6) -0.004(4) 0.068(5) 0.008(3)

loop_
_atom_type_symbol
_atom_type_description
_atom_type_scat_dispersion_real
_atom_type_scat_dispersion_imag
_atom_type_scat_source
C C 0.0033 0.0016 'International Tables Vol C Tables 4.2.6.8 and 6.1.1.4'
H H 0.0000 0.0000 'International Tables Vol C Tables 4.2.6.8 and 6.1.1.4'
B B 0.0013 0.0007 'International Tables Vol C Tables 4.2.6.8 and 6.1.1.4'
N N 0.0061 0.0033 'International Tables Vol C Tables 4.2.6.8 and 6.1.1.4'
F F 0.0171 0.0103 'International Tables Vol C Tables 4.2.6.8 and 6.1.1.4'
P P 0.1023 0.0942 'International Tables Vol C Tables 4.2.6.8 and 6.1.1.4'
Co Co 0.3494 0.9721 'International Tables Vol C Tables 4.2.6.8 and 6.1.1.4'

loop_
_geom_angle_atom_site_label_1
_geom_angle_atom_site_label_2
_geom_angle_atom_site_label_3
_geom_angle
_geom_angle_site_symmetry_1
_geom_angle_site_symmetry_3
N3 Co1 N2 177.68(13) . .
N3 Co1 P1 95.32(2) . 7_575
N2 Co1 P1 84.76(2) . 7_575
N3 Co1 P1 95.32(2) . .
N2 Co1 P1 84.76(2) . .
P1 Co1 P1 168.67(4) 7_575 .
N1 P1 C8 101.93(11) . .
N1 P1 C4 104.06(11) . .
C8 P1 C4 112.43(12) . .
N1 P1 Co1 99.99(8) . .
C8 P1 Co1 118.63(9) . .
C4 P1 Co1 116.41(9) . .
C1 N1 P1 118.04(17) . .
C1 N2 C1 117.1(3) 7_575 .
C1 N2 Co1 121.44(15) 7_575 .
C1 N2 Co1 121.44(15) . .
C12 N3 Co1 178.3(3) . .
N2 C1 N1 115.7(2) . .
N2 C1 C2 122.9(2) . .
N1 C1 C2 121.4(2) . .
C3 C2 C1 118.3(3) . .
C2 C3 C2 120.4(3) 7_575 .
C7 C4 C6 110.2(2) . .
C7 C4 C5 108.4(2) . .
C6 C4 C5 107.8(2) . .
C7 C4 P1 115.02(19) . .
C6 C4 P1 109.44(18) . .
C5 C4 P1 105.73(18) . .
C9 C8 C11 110.1(2) . .
C9 C8 C10 109.6(2) . .
C11 C8 C10 107.5(2) . .
C9 C8 P1 110.96(19) . .
C11 C8 P1 113.92(19) . .
C10 C8 P1 104.50(19) . .
N3 C12 C13 177.1(4) . .
N3B Co1B N2B 178.10(13) . .
N3B Co1B P1B 95.30(2) . .
N2B Co1B P1B 84.69(2) . .
N3B Co1B P1B 95.31(2) . 7_575
N2B Co1B P1B 84.69(2) . 7_575
P1B Co1B P1B 169.38(4) . 7_575
N1B P1B C4B 103.45(11) . .
N1B P1B C8B 102.41(11) . .
C4B P1B C8B 112.49(12) . .
N1B P1B Co1B 100.30(8) . .
C4B P1B Co1B 118.06(9) . .
C8B P1B Co1B 116.76(9) . .
C1B N1B P1B 117.94(17) . .
C1B N2B C1B 117.0(3) 7_575 .
C1B N2B Co1B 121.48(15) 7_575 .
C1B N2B Co1B 121.48(15) . .
C12B N3B Co1B 179.4(3) . .
N2B C1B N1B 115.5(2) . .
N2B C1B C2B 122.8(2) . .
N1B C1B C2B 121.7(2) . .
C3B C2B C1B 118.7(2) . .
C2B C3B C2B 119.9(3) . 7_575
C7B C4B C6B 111.0(2) . .
C7B C4B C5B 108.4(2) . .
C6B C4B C5B 107.4(2) . .
C7B C4B P1B 114.00(19) . .
C6B C4B P1B 110.33(18) . .
C5B C4B P1B 105.35(18) . .
C9B C8B C11B 110.4(2) . .
C9B C8B C10B 109.9(2) . .
C11B C8B C10B 107.1(2) . .
C9B C8B P1B 110.55(19) . .
C11B C8B P1B 113.87(19) . .
C10B C8B P1B 104.90(18) . .
N3B C12B C13B 179.0(4) . .
N3C Co1C N2C 178.66(14) . .
N3C Co1C P1C 95.22(2) . 7_575
N2C Co1C P1C 84.80(2) . 7_575
N3C Co1C P1C 95.22(2) . .
N2C Co1C P1C 84.80(2) . .
P1C Co1C P1C 169.46(4) 7_575 .
N1C P1C C4C 102.19(12) . .
N1C P1C C8C 103.94(12) . .
C4C P1C C8C 112.63(12) . .
N1C P1C Co1C 100.10(8) . .
C4C P1C Co1C 117.64(9) . .
C8C P1C Co1C 117.01(9) . .
C1C N1C P1C 118.10(17) . .
C1C N2C C1C 117.2(3) 7_575 .
C1C N2C Co1C 121.41(15) 7_575 .
C1C N2C Co1C 121.42(15) . .
C12C N3C Co1C 178.2(3) . .
N2C C1C N1C 115.5(2) . .
N2C C1C C2C 122.9(2) . .
N1C C1C C2C 121.6(2) . .
C3C C2C C1C 118.4(2) . .
C2C C3C C2C 120.3(3) 7_575 .
C5C C4C C7C 108.4(2) . .
C5C C4C C6C 109.0(2) . .
C7C C4C C6C 110.0(2) . .
C5C C4C P1C 104.62(19) . .
C7C C4C P1C 113.90(19) . .
C6C C4C P1C 110.70(19) . .
C11C C8C C9C 109.6(2) . .
C11C C8C C10C 108.8(3) . .
C9C C8C C10C 107.3(2) . .
C11C C8C P1C 114.6(2) . .
C9C C8C P1C 110.32(19) . .
C10C C8C P1C 105.85(19) . .
N3C C12C C13C 178.8(5) . .
N3D Co1D N2D 179.30(13) . .
N3D Co1D P1D 95.27(2) . .
N2D Co1D P1D 84.72(2) . .
N3D Co1D P1D 95.26(2) . 7_575
N2D Co1D P1D 84.72(2) . 7_575
P1D Co1D P1D 169.12(4) . 7_575
N1D P1D C8D 103.37(11) . .
N1D P1D C4D 102.49(12) . .
C8D P1D C4D 111.99(12) . .
N1D P1D Co1D 99.77(8) . .
C8D P1D Co1D 119.46(9) . .
C4D P1D Co1D 116.21(9) . .
C1D N1D P1D 118.37(17) . .
C1D N2D C1D 117.0(3) 7_575 .
C1D N2D Co1D 121.50(15) 7_575 .
C1D N2D Co1D 121.50(15) . .
C12D N3D Co1D 178.9(3) . .
N1D C1D N2D 115.6(2) . .
N1D C1D C2D 121.5(2) . .
N2D C1D C2D 122.8(2) . .
C3D C2D C1D 118.3(2) . .
C2D C3D C2D 120.6(3) 7_575 .
C5D C4D C7D 108.2(2) . .
C5D C4D C6D 109.2(2) . .
C7D C4D C6D 109.4(2) . .
C5D C4D P1D 104.59(19) . .
C7D C4D P1D 114.48(19) . .
C6D C4D P1D 110.69(19) . .
C11D C8D C9D 109.2(2) . .
C11D C8D C10D 109.1(2) . .
C9D C8D C10D 108.2(2) . .
C11D C8D P1D 114.52(18) . .
C9D C8D P1D 109.85(18) . .
C10D C8D P1D 105.69(18) . .
N3D C12D C13D 179.9(5) . .
F2B B1 F3 117.7(4) . .
F1 B1 F3 117.5(4) . .
F2B B1 F4 116.2(4) . .
F1 B1 F4 117.1(4) . .
F3 B1 F4 109.7(3) . .
F2B B1 F1B 113.9(6) . .
F3 B1 F1B 95.2(4) . .
F4 B1 F1B 101.0(4) . .
F1 B1 F2 108.4(4) . .
F3 B1 F2 99.6(3) . .
F4 B1 F2 101.7(3) . .
F5B B2 F8 146.3(9) . .
F5 B2 F8 111.0(3) . .
F5B B2 F7 105.4(9) . .
F5 B2 F7 115.4(4) . .
F8 B2 F7 107.5(3) . .
F5B B2 F6 57.8(9) . .
F5 B2 F6 111.5(4) . .
F8 B2 F6 105.9(3) . .
F7 B2 F6 104.9(3) . .
F5B F6 B2 57.2(8) . .
B2 F5B F6 65.0(10) . .

loop_
_geom_bond_atom_site_label_1
_geom_bond_atom_site_label_2
_geom_bond_distance
_geom_bond_site_symmetry_2
Co1 N3 1.834(3) .
Co1 N2 1.925(3) .
Co1 P1 2.1843(7) 7_575
Co1 P1 2.1844(7) .
P1 N1 1.701(2) .
P1 C8 1.870(3) .
P1 C4 1.875(3) .
N1 C1 1.372(3) .
N2 C1 1.365(3) 7_575
N2 C1 1.365(3) .
N3 C12 1.153(5) .
C1 C2 1.397(3) .
C2 C3 1.382(3) .
C3 C2 1.382(3) 7_575
C4 C7 1.527(4) .
C4 C6 1.533(4) .
C4 C5 1.541(4) .
C8 C9 1.528(4) .
C8 C11 1.533(4) .
C8 C10 1.537(4) .
C12 C13 1.457(5) .
Co1B N3B 1.833(3) .
Co1B N2B 1.924(3) .
Co1B P1B 2.1769(7) .
Co1B P1B 2.1770(7) 7_575
P1B N1B 1.698(2) .
P1B C4B 1.870(3) .
P1B C8B 1.871(3) .
N1B C1B 1.370(3) .
N2B C1B 1.369(3) 7_575
N2B C1B 1.369(3) .
N3B C12B 1.148(5) .
C1B C2B 1.396(3) .
C2B C3B 1.386(3) .
C3B C2B 1.386(3) 7_575
C4B C7B 1.529(4) .
C4B C6B 1.532(4) .
C4B C5B 1.549(4) .
C8B C9B 1.527(4) .
C8B C11B 1.534(4) .
C8B C10B 1.535(4) .
C12B C13B 1.468(5) .
Co1C N3C 1.828(3) .
Co1C N2C 1.928(3) .
Co1C P1C 2.1768(7) 7_575
Co1C P1C 2.1769(7) .
P1C N1C 1.700(2) .
P1C C4C 1.867(3) .
P1C C8C 1.869(3) .
N1C C1C 1.372(3) .
N2C C1C 1.364(3) 7_575
N2C C1C 1.364(3) .
N3C C12C 1.150(5) .
C1C C2C 1.396(3) .
C2C C3C 1.384(3) .
C3C C2C 1.384(3) 7_575
C4C C5C 1.531(4) .
C4C C7C 1.532(4) .
C4C C6C 1.537(4) .
C8C C11C 1.531(4) .
C8C C9C 1.536(4) .
C8C C10C 1.544(4) .
C12C C13C 1.462(5) .
Co1D N3D 1.831(3) .
Co1D N2D 1.923(3) .
Co1D P1D 2.1936(7) .
Co1D P1D 2.1936(7) 7_575
P1D N1D 1.699(2) .
P1D C8D 1.875(3) .
P1D C4D 1.878(3) .
N1D C1D 1.369(3) .
N2D C1D 1.370(3) 7_575
N2D C1D 1.370(3) .
N3D C12D 1.145(5) .
C1D C2D 1.394(3) .
C2D C3D 1.382(3) .
C3D C2D 1.382(3) 7_575
C4D C5D 1.526(4) .
C4D C7D 1.531(4) .
C4D C6D 1.538(4) .
C8D C11D 1.534(4) .
C8D C9D 1.537(4) .
C8D C10D 1.540(4) .
C12D C13D 1.461(6) .
B1 F2B 1.286(7) .
B1 F1 1.334(6) .
B1 F3 1.384(4) .
B1 F4 1.386(4) .
B1 F1B 1.434(6) .
B1 F2 1.471(6) .
B2 F5B 1.294(19) .
B2 F5 1.327(6) .
B2 F8 1.384(4) .
B2 F7 1.390(4) .
B2 F6 1.394(5) .
F6 F5B 1.303(19) .
